data_7152444
loop_
_publ_author_name
'Gale, Philip A.'
'Hiscock, Jennifer R.'
'Lalaoui, No\'emie'
'Light, Mark E.'
'Wells, Neil J.'
'Wenzel, Marco'

_publ_section_title
;
 Benzimidazole-based anion receptors: tautomeric switching and
 selectivity.
;
_journal_issue 30
_journal_name_full 'Organic &amp; biomolecular chemistry'
_journal_page_first 5909
_journal_page_last 5915
_journal_paper_doi 10.1039/c1ob06800h
_journal_volume 10
_journal_year 2012
_chemical_formula_sum 'C14 H7 F5 N4 O'
_chemical_formula_weight 342.24
_chemical_name_systematic
;
?
;
_space_group_IT_number 14
_symmetry_cell_setting monoclinic
_symmetry_space_group_name_Hall '-P 2yn'
_symmetry_space_group_name_H-M 'P 1 21/n 1'
_atom_sites_solution_hydrogens geom
_atom_sites_solution_primary direct
_atom_sites_solution_secondary difmap
_audit_creation_method SHELXL-97
_cell_angle_alpha 90.00
_cell_angle_beta 93.051(4)
_cell_angle_gamma 90.00
_cell_formula_units_Z 8
_cell_length_a 16.627(4)
_cell_length_b 8.9654(18)
_cell_length_c 17.878(4)
_cell_measurement_reflns_used 9536
_cell_measurement_temperature 100(2)
_cell_measurement_theta_max 31.4
_cell_measurement_theta_min 2.5
_cell_volume 2661.3(10)
_computing_cell_refinement
;
CrystalClear-SM Expert 2.0 r7 (Rigaku, 2011)
;
_computing_data_collection
;
CrystalClear-SM Expert 2.0 r7 (Rigaku, 2011)
;
_computing_data_reduction
;
CrystalClear-SM Expert 2.0 r7 (Rigaku, 2011)
;
_computing_molecular_graphics
;
Images generated using CrystalMaker: a crystal and molecular
structures program for Mac and Windows. CrystalMaker Software Ltd,
Oxford, England (www.crystalmaker.com)
;
_computing_publication_material 'WINGX (Farrugia, 1998)'
_computing_structure_refinement 'SHELXL-97 (Sheldrick, 2008)'
_computing_structure_solution 'SHELXS-97 (Sheldrick, 1997)'
_diffrn_ambient_temperature 100(2)
_diffrn_detector CCD
_diffrn_detector_area_resol_mean 28.5714
_diffrn_measured_fraction_theta_full 0.984
_diffrn_measured_fraction_theta_max 0.984
_diffrn_measurement_device
;
AFC12 (Right): Kappa 4 circle
;
_diffrn_measurement_device_type
;
Rigaku Saturn724+ (2x2 bin mode)
;
_diffrn_measurement_method 'profile data from \w-scans'
_diffrn_measurement_specimen_support 'MiTeGen micromount'
_diffrn_radiation_monochromator 'Varimax mirror'
_diffrn_radiation_type 'Mo K\a'
_diffrn_radiation_wavelength 0.71075
_diffrn_reflns_av_R_equivalents 0.0351
_diffrn_reflns_av_sigmaI/netI 0.0449
_diffrn_reflns_limit_h_max 21
_diffrn_reflns_limit_h_min -21
_diffrn_reflns_limit_k_max 11
_diffrn_reflns_limit_k_min -7
_diffrn_reflns_limit_l_max 23
_diffrn_reflns_limit_l_min -13
_diffrn_reflns_number 18568
_diffrn_reflns_theta_full 27.48
_diffrn_reflns_theta_max 27.48
_diffrn_reflns_theta_min 3.22
_diffrn_source RA
_diffrn_source_current 24.00
_diffrn_source_power 1.2
_diffrn_source_voltage 50.0
_exptl_absorpt_coefficient_mu 0.160
_exptl_absorpt_correction_T_max 0.9952
_exptl_absorpt_correction_T_min 0.9810
_exptl_absorpt_correction_type multi-scan
_exptl_absorpt_process_details
;
CrystalClear-SM Expert 2.0 r7 (Rigaku, 2011)
;
_exptl_crystal_colour Colourless
_exptl_crystal_density_diffrn 1.708
_exptl_crystal_density_method 'not measured'
_exptl_crystal_description Rod
_exptl_crystal_F_000 1376
_exptl_crystal_size_max 0.12
_exptl_crystal_size_mid 0.07
_exptl_crystal_size_min 0.03
_refine_diff_density_max 0.276
_refine_diff_density_min -0.331
_refine_diff_density_rms 0.056
_refine_ls_extinction_method none
_refine_ls_goodness_of_fit_ref 1.143
_refine_ls_hydrogen_treatment mixed
_refine_ls_matrix_type full
_refine_ls_number_parameters 451
_refine_ls_number_reflns 6004
_refine_ls_number_restraints 0
_refine_ls_restrained_S_all 1.143
_refine_ls_R_factor_all 0.0680
_refine_ls_R_factor_gt 0.0571
_refine_ls_shift/su_max 0.003
_refine_ls_shift/su_mean 0.000
_refine_ls_structure_factor_coef Fsqd
_refine_ls_weighting_details 'calc w=1/[\s^2^(Fo^2^)+(0.0331P)^2^+1.7063P] where P=(Fo^2^+2Fc^2^)/3'
_refine_ls_weighting_scheme calc
_refine_ls_wR_factor_gt 0.1081
_refine_ls_wR_factor_ref 0.1130
_reflns_number_gt 5254
_reflns_number_total 6004
_reflns_threshold_expression >2\s(I)
_cod_data_source_file c1ob06800h.txt
_cod_data_source_block 2011jh1112
_cod_depositor_comments
;
The following automatic conversions were performed:

'_symmetry_cell_setting' value 'Monoclinic' changed to 'monoclinic'
according to /home/saulius/struct/CIF-dictionaries/cif_core.dic
dictionary named 'cif_core.dic' version 2.4.1 from 2010-06-29.

Automatic conversion script
Id: cif_fix_values 1891 2012-01-12 08:04:46Z andrius 
;
_cod_original_sg_symbol_H-M P21/n
_cod_database_code 7152444

loop_
_symmetry_equiv_pos_as_xyz
'x, y, z'
'-x+1/2, y+1/2, -z+1/2'
'-x, -y, -z'
'x-1/2, -y-1/2, z-1/2'

loop_
_atom_site_label
_atom_site_type_symbol
_atom_site_fract_x
_atom_site_fract_y
_atom_site_fract_z
_atom_site_U_iso_or_equiv
_atom_site_adp_type
_atom_site_occupancy
_atom_site_symmetry_multiplicity
_atom_site_calc_flag
_atom_site_refinement_flags
F11 F 0.08503(8) 0.34327(14) 0.28712(7) 0.0273(3) Uani 1 1 d .
F12 F -0.05879(8) 0.28487(15) 0.21525(8) 0.0335(4) Uani 1 1 d .
F13 F -0.10711(9) 0.44282(17) 0.09126(9) 0.0412(4) Uani 1 1 d .
F14 F -0.00902(9) 0.65413(16) 0.03600(7) 0.0345(4) Uani 1 1 d .
F15 F 0.13602(8) 0.70871(14) 0.10579(7) 0.0256(3) Uani 1 1 d .
O11 O 0.24286(9) 0.33827(15) 0.21414(8) 0.0154(3) Uani 1 1 d .
N11 N 0.18853(11) 0.5656(2) 0.23538(10) 0.0183(4) Uani 1 1 d .
H11 H 0.1968(15) 0.655(3) 0.2440(13) 0.022 Uiso 1 1 d .
N12 N 0.32332(11) 0.5275(2) 0.26106(10) 0.0173(4) Uani 1 1 d .
H12 H 0.3230(14) 0.618(3) 0.2762(13) 0.021 Uiso 1 1 d .
N13 N 0.57468(11) 0.4626(2) 0.38083(10) 0.0178(4) Uani 1 1 d .
H13 H 0.6221(15) 0.423(3) 0.3979(13) 0.021 Uiso 1 1 d .
N14 N 0.45461(11) 0.57857(19) 0.37922(9) 0.0168(4) Uani 1 1 d .
C101 C 0.06308(13) 0.4203(2) 0.22516(12) 0.0196(5) Uani 1 1 d .
C102 C -0.01095(14) 0.3903(2) 0.18899(13) 0.0230(5) Uani 1 1 d .
C103 C -0.03503(14) 0.4700(3) 0.12569(14) 0.0251(5) Uani 1 1 d .
C104 C 0.01426(14) 0.5768(3) 0.09804(12) 0.0231(5) Uani 1 1 d .
C105 C 0.08812(13) 0.6045(2) 0.13381(12) 0.0185(4) Uani 1 1 d .
C106 C 0.11377(13) 0.5285(2) 0.19860(12) 0.0165(4) Uani 1 1 d .
C107 C 0.25174(13) 0.4696(2) 0.23618(11) 0.0150(4) Uani 1 1 d .
C108 C 0.39823(12) 0.4516(2) 0.26106(11) 0.0152(4) Uani 1 1 d .
C109 C 0.41751(13) 0.3501(2) 0.20611(11) 0.0174(4) Uani 1 1 d .
H109 H 0.3795 0.3302 0.1658 0.021 Uiso 1 1 calc R
C110 C 0.49208(13) 0.2764(2) 0.20903(12) 0.0179(4) Uani 1 1 d .
H110 H 0.5026 0.2061 0.1710 0.022 Uiso 1 1 calc R
C111 C 0.55071(13) 0.3025(2) 0.26527(12) 0.0179(4) Uani 1 1 d .
H111 H 0.6009 0.2515 0.2675 0.021 Uiso 1 1 calc R
C112 C 0.53155(12) 0.4084(2) 0.31844(11) 0.0158(4) Uani 1 1 d .
C113 C 0.52614(13) 0.5612(2) 0.41410(12) 0.0186(4) Uani 1 1 d .
H113 H 0.5421 0.6134 0.4587 0.022 Uiso 1 1 calc R
C114 C 0.45711(13) 0.4820(2) 0.31836(11) 0.0155(4) Uani 1 1 d .
F21 F 0.60574(8) -0.00907(14) 0.18211(7) 0.0240(3) Uani 1 1 d .
F22 F 0.54076(8) -0.13917(15) 0.05661(8) 0.0296(3) Uani 1 1 d .
F23 F 0.60011(9) -0.07687(15) -0.07857(7) 0.0324(4) Uani 1 1 d .
F24 F 0.72509(10) 0.11614(18) -0.08769(7) 0.0387(4) Uani 1 1 d .
F25 F 0.79243(9) 0.24250(16) 0.03761(7) 0.0314(3) Uani 1 1 d .
O21 O 0.77313(9) -0.02779(16) 0.23690(8) 0.0200(3) Uani 1 1 d .
N21 N 0.73516(11) 0.1895(2) 0.17876(10) 0.0177(4) Uani 1 1 d .
H21 H 0.7323(15) 0.278(3) 0.1822(14) 0.021 Uiso 1 1 d .
N22 N 0.77748(11) 0.1897(2) 0.30318(10) 0.0170(4) Uani 1 1 d .
H22 H 0.7614(14) 0.278(3) 0.3017(13) 0.020 Uiso 1 1 d .
N23 N 0.73749(12) 0.1796(2) 0.55641(10) 0.0217(4) Uani 1 1 d .
H23 H 0.7373(15) 0.171(3) 0.6058(14) 0.026 Uiso 1 1 d .
N24 N 0.70145(11) 0.2745(2) 0.44369(10) 0.0177(4) Uani 1 1 d .
C201 C 0.63718(13) 0.0219(2) 0.11611(12) 0.0180(4) Uani 1 1 d .
C202 C 0.60322(13) -0.0450(2) 0.05231(13) 0.0210(5) Uani 1 1 d .
C203 C 0.63257(14) -0.0125(3) -0.01637(12) 0.0229(5) Uani 1 1 d .
C204 C 0.69534(14) 0.0858(3) -0.02086(12) 0.0231(5) Uani 1 1 d .
C205 C 0.72996(13) 0.1497(2) 0.04356(12) 0.0203(5) Uani 1 1 d .
C206 C 0.70164(13) 0.1200(2) 0.11376(11) 0.0168(4) Uani 1 1 d .
C207 C 0.76298(12) 0.1084(2) 0.24020(11) 0.0157(4) Uani 1 1 d .
C208 C 0.80301(13) 0.1280(2) 0.37323(11) 0.0164(4) Uani 1 1 d .
C209 C 0.86575(14) 0.0263(2) 0.38214(12) 0.0218(5) Uani 1 1 d .
H209 H 0.8937 -0.0043 0.3398 0.026 Uiso 1 1 calc R
C210 C 0.88834(14) -0.0320(3) 0.45313(13) 0.0252(5) Uani 1 1 d .
H210 H 0.9313 -0.1018 0.4575 0.030 Uiso 1 1 calc R
C211 C 0.85013(15) 0.0088(2) 0.51699(12) 0.0244(5) Uani 1 1 d .
H211 H 0.8652 -0.0321 0.5647 0.029 Uiso 1 1 calc R
C212 C 0.78825(13) 0.1136(2) 0.50734(11) 0.0184(4) Uani 1 1 d .
C213 C 0.68779(13) 0.2734(2) 0.51597(12) 0.0205(5) Uani 1 1 d .
H213 H 0.6474 0.3321 0.5374 0.025 Uiso 1 1 calc R
C214 C 0.76471(13) 0.1742(2) 0.43704(11) 0.0160(4) Uani 1 1 d .

loop_
_atom_site_aniso_label
_atom_site_aniso_U_11
_atom_site_aniso_U_22
_atom_site_aniso_U_33
_atom_site_aniso_U_23
_atom_site_aniso_U_13
_atom_site_aniso_U_12
F11 0.0340(8) 0.0226(7) 0.0253(7) 0.0043(6) 0.0035(6) -0.0006(6)
F12 0.0252(8) 0.0262(7) 0.0504(9) -0.0129(7) 0.0155(7) -0.0102(6)
F13 0.0209(8) 0.0421(9) 0.0585(10) -0.0197(8) -0.0169(7) 0.0013(7)
F14 0.0396(9) 0.0368(8) 0.0258(7) -0.0028(6) -0.0124(6) 0.0128(7)
F15 0.0285(8) 0.0227(7) 0.0259(7) 0.0035(6) 0.0043(6) -0.0001(6)
O11 0.0185(8) 0.0121(7) 0.0155(7) -0.0017(6) -0.0010(6) -0.0002(6)
N11 0.0174(9) 0.0126(9) 0.0244(9) -0.0035(8) -0.0034(7) 0.0012(7)
N12 0.0159(9) 0.0137(9) 0.0219(9) -0.0033(7) -0.0023(7) 0.0014(7)
N13 0.0165(9) 0.0188(9) 0.0178(9) 0.0011(7) -0.0027(7) 0.0034(7)
N14 0.0166(9) 0.0170(9) 0.0166(8) -0.0009(7) -0.0004(7) -0.0004(7)
C101 0.0218(12) 0.0161(11) 0.0209(10) -0.0032(9) 0.0027(9) 0.0027(9)
C102 0.0179(11) 0.0165(11) 0.0353(13) -0.0094(10) 0.0069(9) -0.0053(9)
C103 0.0143(11) 0.0254(12) 0.0348(13) -0.0149(10) -0.0053(9) 0.0035(9)
C104 0.0249(12) 0.0236(12) 0.0200(11) -0.0052(9) -0.0066(9) 0.0085(9)
C105 0.0182(11) 0.0164(10) 0.0210(10) -0.0012(9) 0.0027(8) 0.0006(8)
C106 0.0164(11) 0.0144(10) 0.0187(10) -0.0049(8) 0.0004(8) 0.0000(8)
C107 0.0183(11) 0.0151(10) 0.0113(9) 0.0008(8) -0.0014(8) 0.0011(8)
C108 0.0142(10) 0.0138(10) 0.0174(10) 0.0023(8) -0.0013(8) -0.0007(8)
C109 0.0192(11) 0.0167(10) 0.0159(9) 0.0008(8) -0.0027(8) -0.0014(8)
C110 0.0200(11) 0.0146(10) 0.0196(10) -0.0007(8) 0.0041(8) -0.0005(8)
C111 0.0160(10) 0.0167(10) 0.0211(10) 0.0024(9) 0.0028(8) 0.0018(8)
C112 0.0144(10) 0.0167(10) 0.0164(10) 0.0036(8) -0.0001(8) -0.0022(8)
C113 0.0186(11) 0.0201(11) 0.0168(10) -0.0004(9) -0.0004(8) -0.0017(9)
C114 0.0170(10) 0.0138(10) 0.0158(9) 0.0021(8) 0.0013(8) -0.0023(8)
F21 0.0234(7) 0.0260(7) 0.0232(6) 0.0031(6) 0.0063(5) -0.0012(6)
F22 0.0219(7) 0.0258(7) 0.0403(8) 0.0000(6) -0.0056(6) -0.0082(6)
F23 0.0381(9) 0.0335(8) 0.0241(7) -0.0096(6) -0.0123(6) -0.0032(7)
F24 0.0450(10) 0.0577(10) 0.0136(6) -0.0023(7) 0.0036(6) -0.0157(8)
F25 0.0333(8) 0.0412(8) 0.0196(6) 0.0014(6) 0.0005(6) -0.0195(7)
O21 0.0276(9) 0.0122(7) 0.0196(7) -0.0024(6) -0.0036(6) 0.0020(6)
N21 0.0263(10) 0.0107(9) 0.0159(8) -0.0021(7) -0.0023(7) -0.0014(7)
N22 0.0241(10) 0.0110(9) 0.0156(8) -0.0018(7) -0.0004(7) 0.0017(7)
N23 0.0282(11) 0.0244(10) 0.0123(8) 0.0004(8) -0.0002(8) 0.0033(8)
N24 0.0178(9) 0.0184(9) 0.0167(8) -0.0019(7) 0.0008(7) 0.0012(7)
C201 0.0197(11) 0.0169(11) 0.0177(10) 0.0027(9) 0.0032(8) 0.0037(8)
C202 0.0165(11) 0.0162(11) 0.0296(12) 0.0008(9) -0.0051(9) -0.0017(8)
C203 0.0246(12) 0.0221(12) 0.0211(11) -0.0061(9) -0.0085(9) 0.0013(9)
C204 0.0279(13) 0.0274(12) 0.0138(10) -0.0002(9) 0.0004(9) -0.0017(10)
C205 0.0196(11) 0.0209(11) 0.0204(10) 0.0002(9) 0.0001(9) -0.0048(9)
C206 0.0197(11) 0.0151(10) 0.0152(9) -0.0011(8) -0.0018(8) 0.0016(8)
C207 0.0169(11) 0.0157(11) 0.0144(9) -0.0003(8) 0.0000(8) -0.0015(8)
C208 0.0195(11) 0.0152(10) 0.0141(9) -0.0014(8) -0.0032(8) -0.0019(8)
C209 0.0230(12) 0.0202(11) 0.0219(11) -0.0060(9) -0.0027(9) 0.0034(9)
C210 0.0260(13) 0.0218(12) 0.0267(12) -0.0045(10) -0.0083(10) 0.0080(10)
C211 0.0340(14) 0.0198(11) 0.0183(10) 0.0006(9) -0.0090(10) 0.0043(10)
C212 0.0231(11) 0.0165(10) 0.0152(10) 0.0001(8) -0.0024(8) -0.0001(9)
C213 0.0196(11) 0.0245(12) 0.0173(10) -0.0010(9) 0.0009(8) 0.0000(9)
C214 0.0175(10) 0.0142(10) 0.0159(9) 0.0005(8) -0.0030(8) -0.0010(8)

loop_
_atom_type_symbol
_atom_type_description
_atom_type_scat_dispersion_real
_atom_type_scat_dispersion_imag
_atom_type_scat_source
C C 0.0033 0.0016 'International Tables Vol C Tables 4.2.6.8 and 6.1.1.4'
H H 0.0000 0.0000 'International Tables Vol C Tables 4.2.6.8 and 6.1.1.4'
N N 0.0061 0.0033 'International Tables Vol C Tables 4.2.6.8 and 6.1.1.4'
O O 0.0106 0.0060 'International Tables Vol C Tables 4.2.6.8 and 6.1.1.4'
F F 0.0171 0.0103 'International Tables Vol C Tables 4.2.6.8 and 6.1.1.4'

loop_
_geom_angle_atom_site_label_1
_geom_angle_atom_site_label_2
_geom_angle_atom_site_label_3
_geom_angle
C107 N11 C106 121.10(18)
C107 N12 C108 124.99(18)
C113 N13 C112 106.73(18)
C113 N14 C114 103.40(18)
F11 C101 C106 120.05(19)
F11 C101 C102 118.8(2)
C106 C101 C102 121.2(2)
F12 C102 C103 120.2(2)
F12 C102 C101 120.3(2)
C103 C102 C101 119.6(2)
F13 C103 C104 119.9(2)
F13 C103 C102 119.7(2)
C104 C103 C102 120.3(2)
F14 C104 C103 120.4(2)
F14 C104 C105 120.0(2)
C103 C104 C105 119.6(2)
F15 C105 C104 119.00(19)
F15 C105 C106 119.34(19)
C104 C105 C106 121.7(2)
C101 C106 C105 117.60(19)
C101 C106 N11 122.72(19)
C105 C106 N11 119.67(19)
O11 C107 N12 123.60(19)
O11 C107 N11 121.08(19)
N12 C107 N11 115.30(19)
C109 C108 C114 117.68(19)
C109 C108 N12 123.33(18)
C114 C108 N12 118.97(19)
C108 C109 C110 121.24(19)
C111 C110 C109 122.3(2)
C110 C111 C112 115.71(19)
N13 C112 C111 131.5(2)
N13 C112 C114 104.80(18)
C111 C112 C114 123.65(19)
N14 C113 N13 114.31(18)
N14 C114 C112 110.77(18)
N14 C114 C108 129.90(19)
C112 C114 C108 119.33(19)
C207 N21 C206 121.73(17)
C207 N22 C208 123.97(18)
C213 N23 C212 107.55(18)
C213 N24 C214 104.36(17)
F21 C201 C202 118.3(2)
F21 C201 C206 119.61(19)
C202 C201 C206 122.1(2)
F22 C202 C203 119.7(2)
F22 C202 C201 120.6(2)
C203 C202 C201 119.7(2)
F23 C203 C204 120.1(2)
F23 C203 C202 120.2(2)
C204 C203 C202 119.7(2)
F24 C204 C203 119.92(19)
F24 C204 C205 120.0(2)
C203 C204 C205 120.1(2)
F25 C205 C204 118.7(2)
F25 C205 C206 119.49(18)
C204 C205 C206 121.8(2)
C201 C206 C205 116.61(19)
C201 C206 N21 121.86(19)
C205 C206 N21 121.50(19)
O21 C207 N22 123.66(18)
O21 C207 N21 121.71(18)
N22 C207 N21 114.63(18)
C209 C208 C214 118.21(19)
C209 C208 N22 123.2(2)
C214 C208 N22 118.62(19)
C208 C209 C210 120.7(2)
C211 C210 C209 122.3(2)
C210 C211 C212 116.3(2)
N23 C212 C211 132.8(2)
N23 C212 C214 104.58(18)
C211 C212 C214 122.6(2)
N24 C213 N23 113.1(2)
N24 C214 C208 129.72(18)
N24 C214 C212 110.40(19)
C208 C214 C212 119.86(19)

loop_
_geom_bond_atom_site_label_1
_geom_bond_atom_site_label_2
_geom_bond_distance
F11 C101 1.340(2)
F12 C102 1.337(3)
F13 C103 1.340(2)
F14 C104 1.347(2)
F15 C105 1.342(2)
O11 C107 1.248(2)
N11 C107 1.358(3)
N11 C106 1.414(3)
N12 C107 1.352(3)
N12 C108 1.419(3)
N13 C113 1.355(3)
N13 C112 1.382(3)
N14 C113 1.322(3)
N14 C114 1.393(3)
C101 C106 1.386(3)
C101 C102 1.386(3)
C102 C103 1.380(3)
C103 C104 1.370(3)
C104 C105 1.377(3)
C105 C106 1.391(3)
C108 C109 1.389(3)
C108 C114 1.405(3)
C109 C110 1.403(3)
C110 C111 1.383(3)
C111 C112 1.392(3)
C112 C114 1.403(3)
F21 C201 1.345(2)
F22 C202 1.344(2)
F23 C203 1.341(2)
F24 C204 1.345(2)
F25 C205 1.340(2)
O21 C207 1.234(3)
N21 C207 1.377(3)
N21 C206 1.408(3)
N22 C207 1.352(3)
N22 C208 1.413(3)
N23 C213 1.360(3)
N23 C212 1.382(3)
N24 C213 1.324(3)
N24 C214 1.394(3)
C201 C202 1.383(3)
C201 C206 1.389(3)
C202 C203 1.377(3)
C203 C204 1.372(3)
C204 C205 1.384(3)
C205 C206 1.389(3)
C208 C209 1.389(3)
C208 C214 1.398(3)
C209 C210 1.405(3)
C210 C211 1.385(3)
C211 C212 1.397(3)
C212 C214 1.406(3)

loop_
_geom_hbond_atom_site_label_D
_geom_hbond_atom_site_label_H
_geom_hbond_atom_site_label_A
_geom_hbond_distance_DH
_geom_hbond_distance_HA
_geom_hbond_distance_DA
_geom_hbond_angle_DHA
_geom_hbond_site_symmetry_A
N11 H11 O11 0.82(3) 2.05(3) 2.825(2) 157(2) 2
N12 H12 O11 0.86(2) 2.27(2) 3.037(2) 149(2) 2
N13 H13 N24 0.90(2) 2.02(2) 2.881(3) 159(2) .
N21 H21 O21 0.80(2) 2.27(3) 2.956(2) 145(2) 2_655
N22 H22 O21 0.84(2) 1.95(2) 2.752(2) 161(2) 2_655
N23 H23 O11 0.89(2) 1.94(3) 2.821(2) 176(2) 4_666
